data_1505835
loop_
_publ_author_name
'Cheng, Pin-Nan'
'Lin, Chi-Feng'
'Liu, Yi-Huang'
'Lai, Chien-Chen'
'Peng, Shie-Ming'
'Chiu, Sheng-Hsien'

_publ_section_title
;
 [3]Pseudorotaxane-like complexes formed between bipyridinium dications
 and bis-p-xylyl[26]crown-6.
;
_journal_issue 3
_journal_name_full 'Organic letters'
_journal_page_first 435
_journal_page_last 438
_journal_paper_doi 10.1021/ol052679n
_journal_volume 8
_journal_year 2006
_chemical_formula_sum 'C31 H42 F6 N2 O8 P'
_chemical_formula_weight 715.64
_chemical_name_systematic
; 
 ? 
;
_space_group_IT_number 14
_symmetry_cell_setting monoclinic
_symmetry_space_group_name_Hall '-P 2ybc'
_symmetry_space_group_name_H-M 'P 1 21/c 1'
_atom_sites_solution_hydrogens geom
_atom_sites_solution_primary direct
_atom_sites_solution_secondary difmap
_audit_creation_method SHELXL-97
_cell_angle_alpha 90.00
_cell_angle_beta 102.0490(10)
_cell_angle_gamma 90.00
_cell_formula_units_Z 4
_cell_length_a 13.2820(3)
_cell_length_b 14.2815(3)
_cell_length_c 18.9888(5)
_cell_measurement_reflns_used 36880
_cell_measurement_temperature 295(2)
_cell_measurement_theta_max 27.5
_cell_measurement_theta_min 1
_cell_volume 3522.57(14)
_computing_cell_refinement 'HKL Denzo & Scalepack (Otwinowski & Minor)'
_computing_data_collection 'COLLECT (Nonius BV)'
_computing_data_reduction 'HKL Denzo & Scalepack (Otwinowski & Minor)'
_computing_molecular_graphics SHELXTL
_computing_publication_material SHELXTL
_computing_structure_refinement 'SHELXL-97 (Sheldrick, 1997)'
_computing_structure_solution 'SHELXS-97 (Sheldrick, 1990)'
_diffrn_ambient_temperature 295(2)
_diffrn_measured_fraction_theta_full 0.994
_diffrn_measured_fraction_theta_max 0.994
_diffrn_measurement_device_type 'Nonius KappaCCD'
_diffrn_measurement_method CCD
_diffrn_radiation_monochromator graphite
_diffrn_radiation_source 'fine-focus sealed tube'
_diffrn_radiation_type MoK\a
_diffrn_radiation_wavelength 0.71073
_diffrn_reflns_av_R_equivalents 0.0437
_diffrn_reflns_av_sigmaI/netI 0.0445
_diffrn_reflns_limit_h_max 15
_diffrn_reflns_limit_h_min -15
_diffrn_reflns_limit_k_max 16
_diffrn_reflns_limit_k_min -14
_diffrn_reflns_limit_l_max 21
_diffrn_reflns_limit_l_min -22
_diffrn_reflns_number 17131
_diffrn_reflns_theta_full 25.00
_diffrn_reflns_theta_max 25.00
_diffrn_reflns_theta_min 1.80
_exptl_absorpt_coefficient_mu 0.159
_exptl_absorpt_correction_T_max 0.976
_exptl_absorpt_correction_T_min 0.919
_exptl_absorpt_correction_type multi-scan
_exptl_absorpt_process_details
; 
multi-scan from symmetry-related measurements 
 Sortav (Blessing 1995) 
;
_exptl_crystal_colour yellow
_exptl_crystal_density_diffrn 1.349
_exptl_crystal_density_method 'not measured'
_exptl_crystal_description plate
_exptl_crystal_F_000 1500
_exptl_crystal_size_max 0.25
_exptl_crystal_size_mid 0.20
_exptl_crystal_size_min 0.15
_refine_diff_density_max 0.548
_refine_diff_density_min -0.484
_refine_diff_density_rms 0.099
_refine_ls_extinction_coef 0.12(2)
_refine_ls_extinction_expression Fc^*^=kFc[1+0.001xFc^2^\l^3^/sin(2\q)]^-1/4^
_refine_ls_extinction_method SHELXL
_refine_ls_goodness_of_fit_ref 1.575
_refine_ls_hydrogen_treatment constr
_refine_ls_matrix_type full
_refine_ls_number_parameters 434
_refine_ls_number_reflns 6160
_refine_ls_number_restraints 0
_refine_ls_restrained_S_all 1.575
_refine_ls_R_factor_all 0.1736
_refine_ls_R_factor_gt 0.1282
_refine_ls_shift/su_max 0.024
_refine_ls_shift/su_mean 0.002
_refine_ls_structure_factor_coef Fsqd
_refine_ls_weighting_details 'calc w=1/[\s^2^(Fo^2^)+(0.2000P)^2^+0.0000P] where P=(Fo^2^+2Fc^2^)/3'
_refine_ls_weighting_scheme calc
_refine_ls_wR_factor_gt 0.3755
_refine_ls_wR_factor_ref 0.4177
_reflns_number_gt 3746
_reflns_number_total 6160
_reflns_threshold_expression >2sigma(I)
_cod_data_source_file ol052679nsi20051104_055019.cif
_cod_data_source_block ic11183
_cod_depositor_comments
;
The following automatic conversions were performed:

'_symmetry_cell_setting' value 'Monoclinic' changed to 'monoclinic'
according to /home/saulius/struct/CIF-dictionaries/cif_core.dic
dictionary named 'cif_core.dic' version 2.4.1 from 2010-06-29.

Automatic conversion script
Id: cif_fix_values 1715 2011-07-08 13:25:40Z adriana 
;
_cod_original_sg_symbol_H-M P2(1)/c
_cod_database_code 1505835

loop_
_symmetry_equiv_pos_as_xyz
'x, y, z'
'-x, y+1/2, -z+1/2'
'-x, -y, -z'
'x, -y-1/2, z-1/2'

loop_
_atom_site_label
_atom_site_type_symbol
_atom_site_fract_x
_atom_site_fract_y
_atom_site_fract_z
_atom_site_U_iso_or_equiv
_atom_site_adp_type
_atom_site_occupancy
_atom_site_symmetry_multiplicity
_atom_site_calc_flag
_atom_site_refinement_flags
O1 O 0.7615(3) 0.9049(3) 0.34884(19) 0.0994(12) Uani 1 1 d .
O2 O 0.6613(3) 0.9979(3) 0.45354(19) 0.0936(11) Uani 1 1 d .
O3 O 0.7579(3) 1.1573(3) 0.5319(3) 0.1270(16) Uani 1 1 d .
O4 O 1.2098(3) 1.2977(3) 0.4625(2) 0.1044(12) Uani 1 1 d .
O5 O 1.3001(3) 1.2181(3) 0.3525(2) 0.1043(12) Uani 1 1 d .
O6 O 1.1885(3) 1.0848(3) 0.2611(2) 0.1194(15) Uani 1 1 d .
C1 C 1.0336(4) 1.0059(3) 0.2203(3) 0.0834(14) Uani 1 1 d .
C2 C 1.0282(4) 0.9433(3) 0.2756(3) 0.0796(13) Uani 1 1 d .
H2A H 1.0883 0.9160 0.3013 0.095 Uiso 1 1 calc R
C3 C 0.9368(4) 0.9215(3) 0.2925(2) 0.0794(13) Uani 1 1 d .
H3A H 0.9357 0.8788 0.3294 0.095 Uiso 1 1 calc R
C4 C 0.8461(4) 0.9601(3) 0.2573(3) 0.0811(13) Uani 1 1 d .
C5 C 0.8517(5) 1.0220(4) 0.2017(3) 0.1066(18) Uani 1 1 d .
H5A H 0.7915 1.0489 0.1759 0.128 Uiso 1 1 calc R
C6 C 0.9432(6) 1.0441(4) 0.1843(3) 0.1088(19) Uani 1 1 d .
H6A H 0.9441 1.0860 0.1470 0.131 Uiso 1 1 calc R
C7 C 0.7458(4) 0.9377(5) 0.2766(3) 0.1073(18) Uani 1 1 d .
H7A H 0.7029 0.9933 0.2713 0.129 Uiso 1 1 calc R
H7B H 0.7104 0.8901 0.2442 0.129 Uiso 1 1 calc R
C8 C 0.6687(5) 0.8768(5) 0.3693(4) 0.117(2) Uani 1 1 d .
H8A H 0.6859 0.8333 0.4093 0.140 Uiso 1 1 calc R
H8B H 0.6264 0.8435 0.3293 0.140 Uiso 1 1 calc R
C9 C 0.6090(4) 0.9522(5) 0.3900(4) 0.120(2) Uani 1 1 d .
H9A H 0.5938 0.9974 0.3511 0.144 Uiso 1 1 calc R
H9B H 0.5441 0.9276 0.3978 0.144 Uiso 1 1 calc R
C10 C 0.6075(4) 1.0787(5) 0.4656(4) 0.112(2) Uani 1 1 d .
H10A H 0.5368 1.0630 0.4667 0.135 Uiso 1 1 calc R
H10B H 0.6072 1.1235 0.4272 0.135 Uiso 1 1 calc R
C11 C 0.6602(6) 1.1202(5) 0.5367(5) 0.136(3) Uani 1 1 d .
H11A H 0.6177 1.1696 0.5501 0.163 Uiso 1 1 calc R
H11B H 0.6690 1.0723 0.5737 0.163 Uiso 1 1 calc R
C12 C 0.7595(5) 1.2519(4) 0.5277(4) 0.1086(18) Uani 1 1 d .
H12A H 0.7429 1.2789 0.5707 0.130 Uiso 1 1 calc R
H12B H 0.7082 1.2727 0.4865 0.130 Uiso 1 1 calc R
C13 C 0.8649(4) 1.2848(3) 0.5200(3) 0.0819(13) Uani 1 1 d .
C14 C 0.8749(5) 1.3540(4) 0.4733(3) 0.0960(16) Uani 1 1 d .
H14A H 0.8167 1.3836 0.4470 0.115 Uiso 1 1 calc R
C15 C 0.9711(5) 1.3809(4) 0.4646(3) 0.0999(17) Uani 1 1 d .
H15A H 0.9768 1.4271 0.4311 0.120 Uiso 1 1 calc R
C16 C 1.0587(4) 1.3410(3) 0.5042(3) 0.0887(15) Uani 1 1 d .
C17 C 1.0474(4) 1.2713(3) 0.5522(3) 0.0874(14) Uani 1 1 d .
H17A H 1.1056 1.2421 0.5789 0.105 Uiso 1 1 calc R
C18 C 0.9518(4) 1.2443(3) 0.5613(3) 0.0864(14) Uani 1 1 d .
H18A H 0.9456 1.1988 0.5952 0.104 Uiso 1 1 calc R
C19 C 1.1637(5) 1.3693(5) 0.4963(4) 0.120(2) Uani 1 1 d .
H19A H 1.1593 1.4262 0.4679 0.144 Uiso 1 1 calc R
H19B H 1.2061 1.3822 0.5435 0.144 Uiso 1 1 calc R
C20 C 1.3064(5) 1.3228(6) 0.4488(4) 0.132(2) Uani 1 1 d .
H20A H 1.3506 1.3434 0.4934 0.158 Uiso 1 1 calc R
H20B H 1.2976 1.3749 0.4154 0.158 Uiso 1 1 calc R
C21 C 1.3561(5) 1.2457(6) 0.4190(5) 0.131(2) Uani 1 1 d .
H21A H 1.4244 1.2649 0.4142 0.157 Uiso 1 1 calc R
H21B H 1.3636 1.1929 0.4519 0.157 Uiso 1 1 calc R
C22 C 1.3469(5) 1.1456(5) 0.3215(5) 0.126(2) Uani 1 1 d .
H22A H 1.3566 1.0920 0.3536 0.151 Uiso 1 1 calc R
H22B H 1.4142 1.1659 0.3152 0.151 Uiso 1 1 calc R
C23 C 1.2846(6) 1.1181(6) 0.2519(4) 0.139(3) Uani 1 1 d .
H23A H 1.2747 1.1715 0.2196 0.166 Uiso 1 1 calc R
H23B H 1.3198 1.0696 0.2307 0.166 Uiso 1 1 calc R
C24 C 1.1368(5) 1.0314(4) 0.2059(3) 0.1032(17) Uani 1 1 d .
H24A H 1.1758 0.9750 0.2015 0.124 Uiso 1 1 calc R
H24B H 1.1282 1.0659 0.1610 0.124 Uiso 1 1 calc R
N1 N 1.0108(3) 1.1640(2) 0.36626(18) 0.0694(10) Uani 1 1 d .
C25 C 1.0963(4) 1.1237(3) 0.3999(2) 0.0742(12) Uani 1 1 d .
H25A H 1.1585 1.1393 0.3878 0.089 Uiso 1 1 calc R
C26 C 1.0945(3) 1.0585(3) 0.4530(2) 0.0688(11) Uani 1 1 d .
H26A H 1.1555 1.0309 0.4769 0.083 Uiso 1 1 calc R
C27 C 1.0024(3) 1.0340(2) 0.47121(18) 0.0556(10) Uani 1 1 d .
C28 C 0.9134(3) 1.0765(3) 0.4319(2) 0.0680(11) Uani 1 1 d .
H28A H 0.8494 1.0604 0.4408 0.082 Uiso 1 1 calc R
C29 C 0.9201(4) 1.1412(3) 0.3806(2) 0.0744(12) Uani 1 1 d .
H29A H 0.8606 1.1699 0.3552 0.089 Uiso 1 1 calc R
C30 C 1.0163(5) 1.2374(3) 0.3112(3) 0.0956(16) Uani 1 1 d .
H30A H 1.0866 1.2461 0.3074 0.143 Uiso 1 1 calc R
H30B H 0.9894 1.2953 0.3253 0.143 Uiso 1 1 calc R
H30C H 0.9762 1.2181 0.2654 0.143 Uiso 1 1 calc R
P1 P 0.36138(13) -0.22956(13) 0.24473(10) 0.1105(8) Uani 1 1 d .
F1 F 0.2729(9) -0.2525(9) 0.2758(6) 0.353(8) Uani 1 1 d .
F2 F 0.4559(8) -0.2166(7) 0.2165(7) 0.290(5) Uani 1 1 d .
F3 F 0.3780(6) -0.1347(5) 0.2807(4) 0.243(3) Uani 1 1 d .
F4 F 0.4346(10) -0.2624(8) 0.3068(8) 0.365(8) Uani 1 1 d .
F5 F 0.3419(7) -0.3215(5) 0.2048(5) 0.281(4) Uani 1 1 d .
F6 F 0.2863(10) -0.1929(8) 0.1860(5) 0.328(6) Uani 1 1 d .
O7 O 0.6509(7) 0.4934(8) 0.4228(8) 0.296(7) Uani 1 1 d .
O8 O 0.5007(9) 0.5087(11) 0.3584(7) 0.309(6) Uani 1 1 d .
N2 N 0.5692(7) 0.4667(9) 0.4222(8) 0.201(5) Uani 1 1 d .
C31 C 0.5425(15) 0.4042(12) 0.4557(12) 0.287(11) Uani 1 1 d .
H31A H 0.5987 0.3861 0.4938 0.431 Uiso 1 1 calc R
H31B H 0.5217 0.3518 0.4244 0.431 Uiso 1 1 calc R
H31C H 0.4856 0.4245 0.4758 0.431 Uiso 1 1 calc R

loop_
_atom_site_aniso_label
_atom_site_aniso_U_11
_atom_site_aniso_U_22
_atom_site_aniso_U_33
_atom_site_aniso_U_23
_atom_site_aniso_U_13
_atom_site_aniso_U_12
O1 0.091(3) 0.116(3) 0.097(2) -0.008(2) 0.0302(19) -0.0131(19)
O2 0.073(2) 0.109(3) 0.101(2) -0.0123(19) 0.0240(18) -0.0098(18)
O3 0.115(3) 0.089(3) 0.201(4) -0.027(3) 0.087(3) -0.011(2)
O4 0.090(2) 0.102(2) 0.131(3) -0.025(2) 0.044(2) -0.0192(19)
O5 0.084(2) 0.116(3) 0.120(3) -0.009(2) 0.038(2) -0.012(2)
O6 0.106(3) 0.129(3) 0.140(3) -0.029(3) 0.063(3) -0.022(2)
C1 0.101(4) 0.079(3) 0.075(3) -0.012(2) 0.028(3) 0.003(3)
C2 0.085(3) 0.072(2) 0.083(3) -0.005(2) 0.021(2) 0.007(2)
C3 0.094(3) 0.072(3) 0.073(3) 0.004(2) 0.019(2) 0.000(2)
C4 0.088(3) 0.078(3) 0.076(3) -0.004(2) 0.015(2) 0.005(2)
C5 0.116(5) 0.108(4) 0.091(3) 0.005(3) 0.009(3) 0.017(3)
C6 0.143(6) 0.099(4) 0.091(4) 0.016(3) 0.041(4) 0.000(4)
C7 0.083(4) 0.117(4) 0.117(4) 0.004(3) 0.010(3) -0.003(3)
C8 0.094(4) 0.118(4) 0.146(5) -0.029(4) 0.043(4) -0.035(3)
C9 0.064(3) 0.167(6) 0.132(5) -0.020(4) 0.027(3) -0.021(4)
C10 0.073(3) 0.115(4) 0.160(6) 0.011(4) 0.049(4) 0.003(3)
C11 0.125(5) 0.111(4) 0.202(8) -0.022(5) 0.105(6) -0.020(4)
C12 0.088(4) 0.092(4) 0.149(5) -0.001(3) 0.033(4) 0.008(3)
C13 0.082(3) 0.070(3) 0.094(3) -0.010(2) 0.019(3) 0.008(2)
C14 0.095(4) 0.081(3) 0.105(4) 0.005(3) 0.005(3) 0.015(3)
C15 0.119(5) 0.085(3) 0.095(3) 0.006(3) 0.021(3) -0.001(3)
C16 0.098(4) 0.073(3) 0.097(3) -0.024(3) 0.026(3) -0.010(3)
C17 0.083(3) 0.080(3) 0.094(3) -0.006(3) 0.006(3) 0.007(2)
C18 0.087(4) 0.078(3) 0.096(3) 0.006(2) 0.022(3) 0.005(3)
C19 0.122(5) 0.114(4) 0.136(5) -0.029(4) 0.054(4) -0.029(4)
C20 0.103(5) 0.142(5) 0.156(6) -0.043(5) 0.041(4) -0.035(4)
C21 0.082(4) 0.156(6) 0.159(6) -0.029(5) 0.035(4) -0.004(4)
C22 0.091(4) 0.134(5) 0.167(6) -0.012(5) 0.062(4) -0.004(4)
C23 0.128(6) 0.162(6) 0.153(6) -0.030(5) 0.092(5) -0.033(5)
C24 0.127(5) 0.098(3) 0.097(4) -0.014(3) 0.054(3) -0.007(3)
N1 0.082(3) 0.0585(19) 0.070(2) 0.0038(15) 0.0220(18) 0.0006(17)
C25 0.077(3) 0.069(2) 0.083(3) 0.005(2) 0.029(2) -0.004(2)
C26 0.062(2) 0.070(2) 0.077(3) 0.000(2) 0.020(2) 0.0000(19)
C27 0.058(2) 0.0539(19) 0.0569(19) -0.0101(15) 0.0165(17) -0.0023(16)
C28 0.060(2) 0.076(2) 0.069(2) 0.002(2) 0.0172(19) 0.0008(19)
C29 0.074(3) 0.075(3) 0.073(3) 0.005(2) 0.012(2) 0.013(2)
C30 0.124(4) 0.072(3) 0.097(3) 0.018(2) 0.039(3) 0.002(3)
P1 0.0900(12) 0.1240(14) 0.1177(13) -0.0275(10) 0.0221(10) -0.0156(9)
F1 0.334(14) 0.441(14) 0.358(14) -0.149(11) 0.238(12) -0.219(12)
F2 0.236(8) 0.287(9) 0.413(13) -0.086(9) 0.216(9) -0.051(7)
F3 0.245(7) 0.193(6) 0.276(7) -0.114(6) 0.018(6) -0.047(5)
F4 0.359(13) 0.256(9) 0.384(14) 0.129(9) -0.139(12) -0.011(9)
F5 0.309(10) 0.209(6) 0.356(10) -0.157(7) 0.142(8) -0.083(6)
F6 0.366(13) 0.323(11) 0.210(7) -0.030(7) -0.135(8) 0.048(9)
O7 0.122(6) 0.256(10) 0.489(19) -0.141(12) 0.012(8) -0.017(6)
O8 0.194(9) 0.456(19) 0.272(11) -0.026(12) 0.040(9) 0.068(11)
N2 0.093(5) 0.179(8) 0.322(15) -0.111(9) 0.021(7) -0.018(6)
C31 0.228(18) 0.160(11) 0.46(3) 0.026(16) 0.036(17) -0.009(11)

loop_
_atom_type_symbol
_atom_type_description
_atom_type_scat_dispersion_real
_atom_type_scat_dispersion_imag
_atom_type_scat_source
C C 0.0033 0.0016 'International Tables Vol C Tables 4.2.6.8 and 6.1.1.4'
H H 0.0000 0.0000 'International Tables Vol C Tables 4.2.6.8 and 6.1.1.4'
N N 0.0061 0.0033 'International Tables Vol C Tables 4.2.6.8 and 6.1.1.4'
O O 0.0106 0.0060 'International Tables Vol C Tables 4.2.6.8 and 6.1.1.4'
F F 0.0171 0.0103 'International Tables Vol C Tables 4.2.6.8 and 6.1.1.4'
P P 0.1023 0.0942 'International Tables Vol C Tables 4.2.6.8 and 6.1.1.4'

loop_
_geom_angle_atom_site_label_1
_geom_angle_atom_site_label_2
_geom_angle_atom_site_label_3
_geom_angle
_geom_angle_site_symmetry_3
C7 O1 C8 113.2(5) .
C10 O2 C9 110.0(5) .
C12 O3 C11 113.7(5) .
C20 O4 C19 113.5(5) .
C21 O5 C22 113.2(5) .
C24 O6 C23 114.8(5) .
C6 C1 C2 117.1(5) .
C6 C1 C24 123.7(5) .
C2 C1 C24 119.1(5) .
C3 C2 C1 121.0(5) .
C3 C2 H2A 119.5 .
C1 C2 H2A 119.5 .
C2 C3 C4 122.2(4) .
C2 C3 H3A 118.9 .
C4 C3 H3A 118.9 .
C3 C4 C5 116.6(5) .
C3 C4 C7 122.3(5) .
C5 C4 C7 121.1(5) .
C6 C5 C4 121.6(6) .
C6 C5 H5A 119.2 .
C4 C5 H5A 119.2 .
C5 C6 C1 121.5(5) .
C5 C6 H6A 119.3 .
C1 C6 H6A 119.3 .
O1 C7 C4 110.5(4) .
O1 C7 H7A 109.6 .
C4 C7 H7A 109.6 .
O1 C7 H7B 109.6 .
C4 C7 H7B 109.6 .
H7A C7 H7B 108.1 .
O1 C8 C9 114.9(5) .
O1 C8 H8A 108.5 .
C9 C8 H8A 108.5 .
O1 C8 H8B 108.5 .
C9 C8 H8B 108.5 .
H8A C8 H8B 107.5 .
O2 C9 C8 112.1(5) .
O2 C9 H9A 109.2 .
C8 C9 H9A 109.2 .
O2 C9 H9B 109.2 .
C8 C9 H9B 109.2 .
H9A C9 H9B 107.9 .
O2 C10 C11 108.2(5) .
O2 C10 H10A 110.0 .
C11 C10 H10A 110.0 .
O2 C10 H10B 110.0 .
C11 C10 H10B 110.0 .
H10A C10 H10B 108.4 .
O3 C11 C10 110.4(5) .
O3 C11 H11A 109.6 .
C10 C11 H11A 109.6 .
O3 C11 H11B 109.6 .
C10 C11 H11B 109.6 .
H11A C11 H11B 108.1 .
O3 C12 C13 110.0(5) .
O3 C12 H12A 109.7 .
C13 C12 H12A 109.7 .
O3 C12 H12B 109.7 .
C13 C12 H12B 109.7 .
H12A C12 H12B 108.2 .
C14 C13 C18 119.5(5) .
C14 C13 C12 120.7(5) .
C18 C13 C12 119.8(5) .
C13 C14 C15 120.2(5) .
C13 C14 H14A 119.9 .
C15 C14 H14A 119.9 .
C16 C15 C14 121.4(5) .
C16 C15 H15A 119.3 .
C14 C15 H15A 119.3 .
C15 C16 C17 117.8(5) .
C15 C16 C19 122.5(6) .
C17 C16 C19 119.7(6) .
C18 C17 C16 121.2(5) .
C18 C17 H17A 119.4 .
C16 C17 H17A 119.4 .
C17 C18 C13 119.8(5) .
C17 C18 H18A 120.1 .
C13 C18 H18A 120.1 .
O4 C19 C16 110.7(5) .
O4 C19 H19A 109.5 .
C16 C19 H19A 109.5 .
O4 C19 H19B 109.5 .
C16 C19 H19B 109.5 .
H19A C19 H19B 108.1 .
O4 C20 C21 112.6(6) .
O4 C20 H20A 109.1 .
C21 C20 H20A 109.1 .
O4 C20 H20B 109.1 .
C21 C20 H20B 109.1 .
H20A C20 H20B 107.8 .
O5 C21 C20 111.7(6) .
O5 C21 H21A 109.3 .
C20 C21 H21A 109.3 .
O5 C21 H21B 109.3 .
C20 C21 H21B 109.3 .
H21A C21 H21B 107.9 .
O5 C22 C23 111.3(6) .
O5 C22 H22A 109.4 .
C23 C22 H22A 109.4 .
O5 C22 H22B 109.4 .
C23 C22 H22B 109.4 .
H22A C22 H22B 108.0 .
O6 C23 C22 109.7(5) .
O6 C23 H23A 109.7 .
C22 C23 H23A 109.7 .
O6 C23 H23B 109.7 .
C22 C23 H23B 109.7 .
H23A C23 H23B 108.2 .
O6 C24 C1 109.2(4) .
O6 C24 H24A 109.8 .
C1 C24 H24A 109.8 .
O6 C24 H24B 109.8 .
C1 C24 H24B 109.8 .
H24A C24 H24B 108.3 .
C25 N1 C29 121.4(4) .
C25 N1 C30 119.0(4) .
C29 N1 C30 119.6(4) .
N1 C25 C26 120.5(4) .
N1 C25 H25A 119.7 .
C26 C25 H25A 119.7 .
C25 C26 C27 120.4(4) .
C25 C26 H26A 119.8 .
C27 C26 H26A 119.8 .
C26 C27 C28 116.7(4) .
C26 C27 C27 122.0(4) 3_776
C28 C27 C27 121.3(4) 3_776
C29 C28 C27 120.2(4) .
C29 C28 H28A 119.9 .
C27 C28 H28A 119.9 .
N1 C29 C28 120.7(4) .
N1 C29 H29A 119.7 .
C28 C29 H29A 119.7 .
N1 C30 H30A 109.5 .
N1 C30 H30B 109.5 .
H30A C30 H30B 109.5 .
N1 C30 H30C 109.5 .
H30A C30 H30C 109.5 .
H30B C30 H30C 109.5 .
F6 P1 F4 176.4(8) .
F6 P1 F1 84.7(8) .
F4 P1 F1 93.4(9) .
F6 P1 F2 100.2(9) .
F4 P1 F2 81.9(7) .
F1 P1 F2 173.5(7) .
F6 P1 F5 84.8(6) .
F4 P1 F5 98.2(7) .
F1 P1 F5 86.6(5) .
F2 P1 F5 89.8(5) .
F6 P1 F3 92.1(5) .
F4 P1 F3 85.0(6) .
F1 P1 F3 94.2(5) .
F2 P1 F3 89.8(5) .
F5 P1 F3 176.7(6) .
O7 N2 C31 128.9(18) .
O7 N2 O8 107.0(16) .
C31 N2 O8 122.6(13) .
N2 C31 H31A 109.5 .
N2 C31 H31B 109.5 .
H31A C31 H31B 109.5 .
N2 C31 H31C 109.5 .
H31A C31 H31C 109.5 .
H31B C31 H31C 109.5 .

loop_
_geom_bond_atom_site_label_1
_geom_bond_atom_site_label_2
_geom_bond_distance
_geom_bond_site_symmetry_2
O1 C7 1.423(7) .
O1 C8 1.425(6) .
O2 C10 1.401(7) .
O2 C9 1.419(7) .
O3 C12 1.354(7) .
O3 C11 1.422(7) .
O4 C20 1.406(7) .
O4 C19 1.414(7) .
O5 C21 1.382(8) .
O5 C22 1.398(7) .
O6 C24 1.361(7) .
O6 C23 1.407(7) .
C1 C6 1.366(8) .
C1 C2 1.392(7) .
C1 C24 1.498(8) .
C2 C3 1.356(7) .
C2 H2A 0.9300 .
C3 C4 1.366(7) .
C3 H3A 0.9300 .
C4 C5 1.389(8) .
C4 C7 1.489(7) .
C5 C6 1.361(8) .
C5 H5A 0.9300 .
C6 H6A 0.9300 .
C7 H7A 0.9700 .
C7 H7B 0.9700 .
C8 C9 1.440(9) .
C8 H8A 0.9700 .
C8 H8B 0.9700 .
C9 H9A 0.9700 .
C9 H9B 0.9700 .
C10 C11 1.507(10) .
C10 H10A 0.9700 .
C10 H10B 0.9700 .
C11 H11A 0.9700 .
C11 H11B 0.9700 .
C12 C13 1.511(7) .
C12 H12A 0.9700 .
C12 H12B 0.9700 .
C13 C14 1.354(7) .
C13 C18 1.380(7) .
C14 C15 1.376(8) .
C14 H14A 0.9300 .
C15 C16 1.370(8) .
C15 H15A 0.9300 .
C16 C17 1.379(7) .
C16 C19 1.490(8) .
C17 C18 1.371(7) .
C17 H17A 0.9300 .
C18 H18A 0.9300 .
C19 H19A 0.9700 .
C19 H19B 0.9700 .
C20 C21 1.458(10) .
C20 H20A 0.9700 .
C20 H20B 0.9700 .
C21 H21A 0.9700 .
C21 H21B 0.9700 .
C22 C23 1.459(10) .
C22 H22A 0.9700 .
C22 H22B 0.9700 .
C23 H23A 0.9700 .
C23 H23B 0.9700 .
C24 H24A 0.9700 .
C24 H24B 0.9700 .
N1 C25 1.314(6) .
N1 C29 1.330(6) .
N1 C30 1.493(6) .
C25 C26 1.376(6) .
C25 H25A 0.9300 .
C26 C27 1.384(5) .
C26 H26A 0.9300 .
C27 C28 1.399(6) .
C27 C27 1.473(7) 3_776
C28 C29 1.359(6) .
C28 H28A 0.9300 .
C29 H29A 0.9300 .
C30 H30A 0.9600 .
C30 H30B 0.9600 .
C30 H30C 0.9600 .
P1 F6 1.431(7) .
P1 F4 1.442(9) .
P1 F1 1.458(7) .
P1 F2 1.477(7) .
P1 F5 1.512(6) .
P1 F3 1.512(6) .
O7 N2 1.148(11) .
O8 N2 1.481(16) .
N2 C31 1.192(18) .
C31 H31A 0.9600 .
C31 H31B 0.9600 .
C31 H31C 0.9600 .
